data_4306242
loop_
_publ_author_name
'Victor I. Ovcharenko'
'Galina V. Romanenko'
'Ksenia Yu. Maryunina'
'Artem S. Bogomyakov'
'Elena V. Gorelik'

_publ_section_title
;
Thermally Induced Magnetic Anomalies in Solvates of the
Bis(hexafluoroacetylacetonate)copper(II) Complex with Pyrazolyl-Substituted
Nitronyl Nitroxide
;
_journal_name_full 'Inorganic Chemistry'
_journal_page_first 9537
_journal_page_last 9552
_journal_paper_doi 10.1021/ic8011074
_journal_volume 47
_journal_year 2008
_chemical_formula_sum 'C28 H34 Cu F12 N4 O6'
_chemical_formula_weight 814.13
_chemical_name_systematic
; 
 catena-(bis(m2-4,4,5,5-Tetramethyl-2-
 (1-butylpyrazole-4-yl)-4,5-dihydro-1H-
 imidazol-3-oxide-1-oxyl)-tetrakis(1,
 1,1,5,5,5-hexafluoropentan-2,4-
 dionato)-di-copper(ii)) octane solvate
;
_space_group_IT_number 2
_symmetry_cell_setting triclinic
_symmetry_space_group_name_Hall '-P 1'
_symmetry_space_group_name_H-M 'P -1'
_atom_sites_solution_hydrogens geom
_atom_sites_solution_primary direct
_atom_sites_solution_secondary difmap
_audit_creation_method SHELXL-97
_cell_angle_alpha 98.366(4)
_cell_angle_beta 96.956(4)
_cell_angle_gamma 112.218(4)
_cell_formula_units_Z 2
_cell_length_a 11.328(3)
_cell_length_b 13.420(3)
_cell_length_c 13.550(3)
_cell_measurement_reflns_used 2070
_cell_measurement_temperature 295(2)
_cell_measurement_theta_max 19.01
_cell_measurement_theta_min 2.27
_cell_volume 1851.4(8)
_computing_cell_refinement 'Bruker SMART'
_computing_data_collection 'Bruker SMART'
_computing_data_reduction 'Bruker SAINT'
_computing_molecular_graphics 'Bruker SHELXTL'
_computing_publication_material 'Bruker SHELXTL'
_computing_structure_refinement 'SHELXL-97 (Sheldrick, 1997)'
_computing_structure_solution 'SHELXS-97 (Sheldrick, 1990)'
_diffrn_ambient_temperature 295(2)
_diffrn_measured_fraction_theta_full 0.994
_diffrn_measured_fraction_theta_max 0.994
_diffrn_measurement_device_type 'CCD area detector'
_diffrn_measurement_method 'phi and omega scans'
_diffrn_radiation_monochromator graphite
_diffrn_radiation_source 'fine-focus sealed tube'
_diffrn_radiation_type MoK\a
_diffrn_radiation_wavelength 0.71073
_diffrn_reflns_av_R_equivalents 0.0622
_diffrn_reflns_av_sigmaI/netI 0.0863
_diffrn_reflns_limit_h_max 12
_diffrn_reflns_limit_h_min -12
_diffrn_reflns_limit_k_max 14
_diffrn_reflns_limit_k_min -14
_diffrn_reflns_limit_l_max 15
_diffrn_reflns_limit_l_min -15
_diffrn_reflns_number 14243
_diffrn_reflns_theta_full 23.30
_diffrn_reflns_theta_max 23.30
_diffrn_reflns_theta_min 2.01
_exptl_absorpt_coefficient_mu 0.693
_exptl_absorpt_correction_type none
_exptl_crystal_density_diffrn 1.460
_exptl_crystal_density_method 'not measured'
_exptl_crystal_F_000 830
_refine_diff_density_max 0.278
_refine_diff_density_min -0.221
_refine_diff_density_rms 0.045
_refine_ls_extinction_method none
_refine_ls_goodness_of_fit_ref 0.924
_refine_ls_hydrogen_treatment mixed
_refine_ls_matrix_type full
_refine_ls_number_parameters 614
_refine_ls_number_reflns 5324
_refine_ls_number_restraints 5
_refine_ls_restrained_S_all 0.927
_refine_ls_R_factor_all 0.0950
_refine_ls_R_factor_gt 0.0502
_refine_ls_shift/su_max 0.213
_refine_ls_shift/su_mean 0.016
_refine_ls_structure_factor_coef Fsqd
_refine_ls_weighting_details 'calc w=1/[\s^2^(Fo^2^)+(0.0752P)^2^+0.0000P] where P=(Fo^2^+2Fc^2^)/3'
_refine_ls_weighting_scheme calc
_refine_ls_wR_factor_gt 0.1217
_refine_ls_wR_factor_ref 0.1479
_reflns_number_gt 3249
_reflns_number_total 5324
_reflns_threshold_expression >2sigma(I)
_cod_data_source_file ic8011074_si_001_42.cif
_cod_data_source_block c8an295
_cod_depositor_comments
;
The following automatic conversions were performed:
'_symmetry_cell_setting' value 'Triclinic' changed to 'triclinic'
according to '/home/saulius/struct/CIF-dictionaries/cif_core.dic'
dictionary named 'cif_core.dic' version 2.4.1 from 2010-06-29.

Automatic conversion script
Id: cif_fix_enum 1527 2010-12-29 10:47:43Z saulius 
;
_cod_original_cell_volume 1851.6(8)
_cod_database_code 4306242

loop_
_symmetry_equiv_pos_as_xyz
'x, y, z'
'-x, -y, -z'

loop_
_atom_site_label
_atom_site_type_symbol
_atom_site_fract_x
_atom_site_fract_y
_atom_site_fract_z
_atom_site_U_iso_or_equiv
_atom_site_adp_type
_atom_site_occupancy
_atom_site_symmetry_multiplicity
_atom_site_calc_flag
_atom_site_refinement_flags
_atom_site_disorder_assembly
_atom_site_disorder_group
Cu1 Cu 0.5000 0.5000 0.5000 0.0586(2) Uani 1 2 d S . .
O1 O 0.3786(3) 0.4749(2) 0.37374(19) 0.0667(8) Uani 1 1 d . . .
C1 C 0.2187(7) 0.4852(6) 0.2558(4) 0.0998(18) Uani 1 1 d . . .
F1 F 0.2955(15) 0.5413(10) 0.2028(9) 0.176(7) Uani 0.50 1 d P . .
F2 F 0.1516(15) 0.5201(17) 0.2420(12) 0.231(6) Uani 0.50 1 d P . .
F3 F 0.1813(11) 0.3839(8) 0.2104(7) 0.105(3) Uani 0.50 1 d P . .
F1A F 0.2881(17) 0.495(2) 0.1914(9) 0.229(10) Uani 0.50 1 d P . .
F2A F 0.1239(11) 0.5357(13) 0.2447(11) 0.139(4) Uani 0.50 1 d P . .
F3A F 0.1260(18) 0.3886(16) 0.2386(12) 0.244(10) Uani 0.50 1 d P . .
C2 C 0.2905(5) 0.5093(4) 0.3655(3) 0.0690(12) Uani 1 1 d . . .
C3 C 0.2522(5) 0.5641(4) 0.4415(3) 0.0881(15) Uani 1 1 d . . .
H3A H 0.1847 0.5857 0.4245 0.094(16) Uiso 1 1 calc R . .
C4 C 0.3117(4) 0.5871(4) 0.5410(3) 0.0695(12) Uani 1 1 d . . .
C5 C 0.2653(7) 0.6501(6) 0.6214(5) 0.0989(18) Uani 1 1 d . . .
F4 F 0.1918(12) 0.6941(11) 0.5857(8) 0.162(4) Uani 0.50 1 d P . .
F5 F 0.3742(9) 0.7476(10) 0.6759(7) 0.128(4) Uani 0.50 1 d P . .
F6 F 0.2257(11) 0.5982(9) 0.6865(9) 0.147(5) Uani 0.50 1 d P . .
F4A F 0.2753(16) 0.6274(15) 0.7083(8) 0.188(7) Uani 0.50 1 d P . .
F5A F 0.305(2) 0.7440(11) 0.6220(12) 0.220(9) Uani 0.50 1 d P . .
F6A F 0.1338(9) 0.6140(10) 0.5951(9) 0.150(4) Uani 0.50 1 d P . .
O2 O 0.4002(3) 0.5625(2) 0.57935(19) 0.0655(8) Uani 1 1 d . . .
Cu2 Cu 1.0000 1.0000 1.0000 0.0692(2) Uani 1 2 d S . .
O3 O 0.9659(3) 0.8602(2) 1.0445(2) 0.0710(8) Uani 1 1 d . . .
C6 C 0.9637(7) 0.6873(5) 1.0532(5) 0.0907(16) Uani 1 1 d . . .
F7 F 0.8482(16) 0.6613(11) 1.0772(12) 0.182(6) Uani 0.50 1 d P . .
F8 F 0.9637(14) 0.6063(7) 0.9883(7) 0.134(5) Uani 0.50 1 d P . .
F9 F 1.0415(16) 0.6987(13) 1.1441(12) 0.175(7) Uani 0.50 1 d P . .
F7A F 0.9905(15) 0.6973(11) 1.1453(6) 0.118(4) Uani 0.50 1 d P . .
F8A F 0.8404(14) 0.6426(11) 1.0252(10) 0.150(6) Uani 0.50 1 d P . .
F9A F 1.0110(16) 0.6155(12) 1.0213(11) 0.186(6) Uani 0.50 1 d P . .
C7 C 1.0153(5) 0.7947(4) 1.0155(3) 0.0682(12) Uani 1 1 d . . .
C8 C 1.1106(5) 0.8109(4) 0.9568(3) 0.0783(13) Uani 1 1 d . . .
H8A H 1.1365 0.7540 0.9379 0.085(14) Uiso 1 1 calc R . .
C9 C 1.1677(4) 0.9080(4) 0.9257(3) 0.0669(12) Uani 1 1 d . . .
C10 C 1.2806(6) 0.9207(6) 0.8681(5) 0.0930(17) Uani 1 1 d . . .
F10 F 1.2698(12) 0.9491(17) 0.8016(10) 0.212(6) Uani 0.50 1 d P . .
F11 F 1.3767(11) 1.0209(10) 0.8994(10) 0.155(5) Uani 0.50 1 d P . .
F12 F 1.3310(10) 0.8528(9) 0.8688(9) 0.136(3) Uani 0.50 1 d P . .
F10A F 1.2677(14) 0.8259(12) 0.8203(13) 0.235(8) Uani 0.50 1 d P . .
F11A F 1.2546(14) 0.9494(13) 0.7697(8) 0.148(4) Uani 0.50 1 d P . .
F12A F 1.3861(11) 0.9641(15) 0.9299(10) 0.175(7) Uani 0.50 1 d P . .
O4 O 1.1415(3) 0.9909(2) 0.9378(2) 0.0684(8) Uani 1 1 d . . .
O01 O 0.6007(3) 0.6839(2) 0.4837(2) 0.0704(8) Uani 1 1 d . . .
N1 N 0.7220(3) 0.7338(3) 0.4773(2) 0.0609(9) Uani 1 1 d . . .
C01 C 0.7633(4) 0.7484(4) 0.3781(3) 0.0683(12) Uani 1 1 d . . .
C02 C 0.6925(5) 0.6433(4) 0.2973(3) 0.0906(17) Uani 1 1 d . . .
H02A H 0.6016 0.6283 0.2829 0.079(14) Uiso 1 1 calc R . .
H02B H 0.7039 0.5832 0.3215 0.101(19) Uiso 1 1 calc R . .
H02C H 0.7273 0.6523 0.2364 0.070(12) Uiso 1 1 calc R . .
C03 C 0.7280(6) 0.8409(5) 0.3477(4) 0.0948(16) Uani 1 1 d . . .
H03A H 0.6353 0.8149 0.3291 0.106(18) Uiso 1 1 calc R . .
H03B H 0.7667 0.8631 0.2909 0.13(2) Uiso 1 1 calc R . .
H03C H 0.7599 0.9026 0.4040 0.111(18) Uiso 1 1 calc R . .
C04 C 0.9127(4) 0.7843(4) 0.4096(3) 0.0679(12) Uani 1 1 d . . .
C05 C 0.9541(6) 0.6890(4) 0.4041(4) 0.0921(16) Uani 1 1 d . . .
H05A H 1.0468 0.7169 0.4243 0.107(19) Uiso 1 1 calc R . .
H05B H 0.9281 0.6468 0.3357 0.13(2) Uiso 1 1 calc R . .
H05C H 0.9135 0.6429 0.4488 0.13(2) Uiso 1 1 calc R . .
C06 C 0.9966(5) 0.8716(4) 0.3595(4) 0.0897(16) Uani 1 1 d . . .
H06A H 1.0865 0.8876 0.3835 0.13(2) Uiso 1 1 calc R . .
H06B H 0.9814 0.9372 0.3761 0.081(14) Uiso 1 1 calc R . .
H06C H 0.9753 0.8454 0.2871 0.100(16) Uiso 1 1 calc R . .
N2 N 0.9317(3) 0.8314(3) 0.5205(2) 0.0649(10) Uani 1 1 d . . .
O02 O 1.0434(3) 0.8873(3) 0.5754(2) 0.0857(10) Uani 1 1 d . . .
C07 C 0.8193(4) 0.7934(3) 0.5561(3) 0.0551(10) Uani 1 1 d . . .
C08 C 0.8073(4) 0.8162(3) 0.6612(3) 0.0577(11) Uani 1 1 d . B .
C09 C 0.9044(4) 0.8819(4) 0.7452(3) 0.0660(12) Uani 1 1 d . . .
H09A H 0.9918 0.9173 0.7424 0.071(13) Uiso 1 1 calc R . .
N4 N 0.7272(4) 0.8239(3) 0.8000(3) 0.0760(11) Uani 1 1 d . B .
N3 N 0.8562(3) 0.8873(3) 0.8299(2) 0.0685(10) Uani 1 1 d . . .
C041 C 0.6426(5) 0.8067(5) 0.8752(4) 0.104(2) Uani 1 1 d D . .
H04A H 0.5669 0.8191 0.8491 0.125 Uiso 1 1 calc R A 1
H04B H 0.6887 0.8625 0.9364 0.125 Uiso 1 1 calc R A 1
C042 C 0.5954(12) 0.6947(10) 0.9050(11) 0.150(7) Uani 0.50 1 d PD B 1
H04C H 0.6686 0.6803 0.9335 0.180 Uiso 0.50 1 calc PR B 1
H04D H 0.5452 0.6368 0.8461 0.180 Uiso 0.50 1 calc PR B 1
C043 C 0.5106(13) 0.6988(14) 0.9843(9) 0.138(7) Uani 0.50 1 d PD B 1
H04E H 0.5596 0.7084 1.0514 0.165 Uiso 0.50 1 calc PR B 1
H04F H 0.4881 0.7616 0.9835 0.165 Uiso 0.50 1 calc PR B 1
C044 C 0.3889(19) 0.5960(15) 0.9638(14) 0.259(14) Uani 0.50 1 d PD B 1
H04G H 0.3509 0.5913 1.0235 0.389 Uiso 0.50 1 calc PR B 1
H04H H 0.4093 0.5332 0.9464 0.389 Uiso 0.50 1 calc PR B 1
H04I H 0.3285 0.5976 0.9085 0.389 Uiso 0.50 1 calc PR B 1
C04C C 0.5659(12) 0.7014(11) 0.8717(9) 0.086(4) Uani 0.50 1 d P B 2
H04C H 0.6231 0.6640 0.8837 0.103 Uiso 0.50 1 calc PR B 2
H04D H 0.5189 0.6707 0.8022 0.103 Uiso 0.50 1 calc PR B 2
C04B C 0.4639(11) 0.6657(17) 0.9411(9) 0.125(6) Uani 0.50 1 d PD B 2
H04P H 0.4070 0.7042 0.9348 0.151 Uiso 0.50 1 calc PR B 2
H04O H 0.4112 0.5873 0.9202 0.151 Uiso 0.50 1 calc PR B 2
C04A C 0.532(2) 0.692(2) 1.0487(10) 0.257(14) Uani 0.50 1 d PD B 2
H04U H 0.4728 0.6928 1.0932 0.385 Uiso 0.50 1 calc PR B 2
H04I H 0.6034 0.7630 1.0626 0.385 Uiso 0.50 1 calc PR B 2
H04V H 0.5650 0.6373 1.0596 0.385 Uiso 0.50 1 calc PR B 2
C010 C 0.6947(4) 0.7800(4) 0.7012(3) 0.0702(13) Uani 1 1 d . . .
H01A H 0.6118 0.7335 0.6654 0.046(10) Uiso 1 1 calc R B .
C1S C 0.6529(19) 1.102(2) 0.7722(15) 0.394(16) Uani 1 1 d . . .
H1SA H 0.6541 1.1536 0.8296 0.590 Uiso 1 1 calc R . .
H1SB H 0.7328 1.0918 0.7810 0.590 Uiso 1 1 calc R . .
H1SC H 0.5813 1.0326 0.7667 0.590 Uiso 1 1 calc R . .
C2S C 0.639(2) 1.142(2) 0.682(4) 0.68(4) Uani 1 1 d . . .
H2SA H 0.7219 1.1788 0.6632 0.815 Uiso 1 1 calc R . .
H2SB H 0.5955 1.1923 0.6895 0.815 Uiso 1 1 calc R . .
C3S C 0.573(3) 1.058(2) 0.623(5) 0.95(6) Uani 1 1 d . . .
H3SA H 0.6369 1.0270 0.6273 1.136 Uiso 1 1 calc R . .
H3SB H 0.5183 1.0259 0.6700 1.136 Uiso 1 1 calc R . .
C4S C 0.494(7) 0.985(3) 0.538(7) 1.03(8) Uani 1 1 d . . .
H4SA H 0.4043 0.9661 0.5460 1.240 Uiso 1 1 calc R . .
H4SB H 0.5093 0.9184 0.5340 1.240 Uiso 1 1 calc R . .

loop_
_atom_site_aniso_label
_atom_site_aniso_U_11
_atom_site_aniso_U_22
_atom_site_aniso_U_33
_atom_site_aniso_U_23
_atom_site_aniso_U_13
_atom_site_aniso_U_12
Cu1 0.0549(4) 0.0656(5) 0.0491(4) -0.0032(3) 0.0035(3) 0.0249(4)
O1 0.0679(18) 0.0671(19) 0.0597(17) -0.0014(14) 0.0024(14) 0.0294(15)
C1 0.111(4) 0.113(5) 0.078(4) 0.006(4) -0.011(4) 0.062(4)
F1 0.199(12) 0.162(8) 0.096(8) 0.072(6) -0.015(7) -0.006(8)
F2 0.330(10) 0.350(13) 0.108(8) -0.045(7) -0.086(8) 0.314(10)
F3 0.150(7) 0.082(5) 0.060(4) -0.011(4) -0.029(4) 0.048(5)
F1A 0.234(14) 0.49(3) 0.055(6) 0.045(10) 0.026(8) 0.247(17)
F2A 0.158(6) 0.219(9) 0.096(6) 0.006(6) -0.023(5) 0.160(7)
F3A 0.251(17) 0.191(14) 0.173(14) -0.004(11) -0.127(12) 0.027(14)
C2 0.080(3) 0.062(3) 0.059(3) 0.005(2) -0.006(2) 0.029(2)
C3 0.101(4) 0.107(4) 0.068(3) -0.005(3) -0.009(3) 0.071(3)
C4 0.072(3) 0.066(3) 0.073(3) 0.005(2) 0.011(2) 0.035(2)
C5 0.114(4) 0.116(5) 0.087(4) -0.002(4) 0.016(4) 0.078(4)
F4 0.221(9) 0.197(10) 0.119(6) -0.031(7) -0.023(7) 0.181(8)
F5 0.130(6) 0.115(7) 0.109(6) -0.046(5) 0.021(5) 0.041(5)
F6 0.216(9) 0.117(6) 0.143(8) 0.040(6) 0.137(7) 0.072(6)
F4A 0.281(12) 0.316(18) 0.063(5) 0.000(7) 0.005(7) 0.247(13)
F5A 0.35(2) 0.083(7) 0.206(17) -0.029(9) 0.141(16) 0.065(12)
F6A 0.139(7) 0.212(11) 0.131(7) -0.004(7) 0.036(6) 0.117(7)
O2 0.0662(18) 0.075(2) 0.0552(16) 0.0023(14) 0.0098(14) 0.0323(16)
Cu2 0.0845(5) 0.0669(5) 0.0735(5) 0.0149(4) 0.0326(4) 0.0439(4)
O3 0.090(2) 0.0668(19) 0.0668(18) 0.0109(15) 0.0253(15) 0.0411(16)
C6 0.126(5) 0.077(4) 0.077(4) 0.012(3) 0.015(4) 0.053(4)
F7 0.234(12) 0.131(8) 0.266(14) 0.123(8) 0.158(11) 0.104(8)
F8 0.272(12) 0.046(4) 0.070(4) 0.003(3) 0.010(6) 0.059(6)
F9 0.199(12) 0.142(9) 0.164(11) 0.072(7) -0.032(8) 0.053(8)
F7A 0.202(12) 0.120(7) 0.032(4) 0.018(4) 0.004(5) 0.070(7)
F8A 0.139(9) 0.112(8) 0.163(10) 0.058(7) -0.012(8) 0.014(7)
F9A 0.344(14) 0.168(10) 0.169(12) 0.076(8) 0.135(11) 0.197(10)
C7 0.091(3) 0.069(3) 0.046(2) 0.005(2) 0.004(2) 0.039(3)
C8 0.108(4) 0.086(4) 0.064(3) 0.010(3) 0.019(3) 0.066(3)
C9 0.071(3) 0.086(4) 0.044(2) -0.003(2) 0.008(2) 0.038(3)
C10 0.106(4) 0.114(5) 0.074(4) 0.014(3) 0.031(3) 0.058(4)
F10 0.202(7) 0.491(16) 0.132(8) 0.204(9) 0.133(6) 0.264(9)
F11 0.108(7) 0.151(8) 0.185(12) -0.018(8) 0.067(7) 0.039(6)
F12 0.161(6) 0.174(8) 0.167(9) 0.063(7) 0.081(6) 0.147(6)
F10A 0.268(13) 0.162(9) 0.264(15) -0.048(10) 0.189(12) 0.066(10)
F11A 0.166(8) 0.259(11) 0.080(6) 0.096(7) 0.054(5) 0.121(8)
F12A 0.073(5) 0.32(2) 0.135(7) 0.042(11) 0.025(5) 0.086(9)
O4 0.0774(19) 0.069(2) 0.0659(18) 0.0019(15) 0.0220(15) 0.0397(16)
O01 0.0626(19) 0.072(2) 0.0628(17) 0.0008(14) 0.0048(14) 0.0186(15)
N1 0.063(2) 0.065(2) 0.051(2) 0.0081(17) 0.0115(17) 0.0232(19)
C01 0.086(3) 0.068(3) 0.049(2) 0.009(2) 0.010(2) 0.030(2)
C02 0.096(4) 0.097(4) 0.053(3) 0.006(3) 0.014(3) 0.014(3)
C03 0.102(4) 0.102(4) 0.084(4) 0.026(3) 0.007(3) 0.045(3)
C04 0.082(3) 0.070(3) 0.051(2) 0.008(2) 0.018(2) 0.030(2)
C05 0.116(5) 0.093(4) 0.079(3) 0.009(3) 0.025(3) 0.056(3)
C06 0.102(4) 0.088(4) 0.077(3) 0.014(3) 0.037(3) 0.031(3)
N2 0.065(2) 0.066(2) 0.059(2) 0.0080(18) 0.0121(18) 0.0228(19)
O02 0.0622(19) 0.101(3) 0.074(2) 0.0020(18) 0.0074(16) 0.0189(18)
C07 0.059(2) 0.055(3) 0.047(2) 0.0064(19) 0.006(2) 0.021(2)
C08 0.062(3) 0.056(3) 0.046(2) 0.0043(19) 0.002(2) 0.018(2)
C09 0.070(3) 0.071(3) 0.053(2) 0.013(2) 0.013(2) 0.024(2)
N4 0.075(2) 0.068(2) 0.064(2) -0.0087(19) 0.0218(19) 0.010(2)
N3 0.069(2) 0.070(2) 0.053(2) 0.0038(17) 0.0097(18) 0.017(2)
C041 0.091(4) 0.107(5) 0.084(4) -0.015(3) 0.044(3) 0.012(3)
C042 0.216(16) 0.227(16) 0.115(12) 0.131(11) 0.100(11) 0.150(13)
C043 0.152(13) 0.164(15) 0.034(8) 0.005(9) 0.014(9) 0.000(11)
C044 0.33(3) 0.20(2) 0.172(18) 0.041(15) 0.16(2) 0.00(2)
C04C 0.099(8) 0.107(10) 0.050(6) 0.040(6) 0.028(6) 0.027(7)
C04B 0.138(13) 0.155(16) 0.046(8) 0.012(9) 0.017(8) 0.022(11)
C04A 0.27(3) 0.40(4) 0.087(12) 0.038(19) 0.051(16) 0.12(3)
C010 0.062(3) 0.070(3) 0.058(3) -0.012(2) 0.008(2) 0.014(2)
C1S 0.242(18) 0.38(3) 0.44(3) 0.13(3) 0.015(17) 0.00(2)
C2S 0.217(17) 0.34(3) 1.58(12) 0.51(5) 0.15(4) 0.116(17)
C3S 0.48(3) 0.23(3) 2.00(16) -0.23(5) 0.70(6) 0.03(3)
C4S 1.22(8) 0.17(3) 2.0(2) 0.34(6) 1.31(12) 0.25(4)

loop_
_atom_type_symbol
_atom_type_description
_atom_type_scat_dispersion_real
_atom_type_scat_dispersion_imag
_atom_type_scat_source
C C 0.0033 0.0016 'International Tables Vol C Tables 4.2.6.8 and 6.1.1.4'
H H 0.0000 0.0000 'International Tables Vol C Tables 4.2.6.8 and 6.1.1.4'
N N 0.0061 0.0033 'International Tables Vol C Tables 4.2.6.8 and 6.1.1.4'
O O 0.0106 0.0060 'International Tables Vol C Tables 4.2.6.8 and 6.1.1.4'
F F 0.0171 0.0103 'International Tables Vol C Tables 4.2.6.8 and 6.1.1.4'
Cu Cu 0.3201 1.2651 'International Tables Vol C Tables 4.2.6.8 and 6.1.1.4'

loop_
_geom_angle_atom_site_label_1
_geom_angle_atom_site_label_2
_geom_angle_atom_site_label_3
_geom_angle
_geom_angle_site_symmetry_1
_geom_angle_site_symmetry_3
_geom_angle_publ_flag
O1 Cu1 O1 180.00(15) 2_666 . ?
O1 Cu1 O2 88.98(11) 2_666 . ?
O1 Cu1 O2 91.02(12) . . ?
O1 Cu1 O2 91.02(12) 2_666 2_666 ?
O1 Cu1 O2 88.98(11) . 2_666 ?
O2 Cu1 O2 179.998(1) . 2_666 ?
O1 Cu1 O01 87.39(11) 2_666 2_666 ?
O1 Cu1 O01 92.61(11) . 2_666 ?
O2 Cu1 O01 98.66(11) . 2_666 ?
O2 Cu1 O01 81.34(11) 2_666 2_666 ?
O1 Cu1 O01 92.61(11) 2_666 . ?
O1 Cu1 O01 87.39(11) . . ?
O2 Cu1 O01 81.34(11) . . ?
O2 Cu1 O01 98.65(11) 2_666 . ?
O01 Cu1 O01 180.0 2_666 . ?
C2 O1 Cu1 125.0(3) . . ?
F2 C1 F1A 111.6(15) . . ?
F2 C1 F3A 90.8(15) . . ?
F1A C1 F3A 112.3(14) . . ?
F2 C1 F3 115.3(12) . . ?
F1A C1 F3 78.9(12) . . ?
F3A C1 F3 35.7(11) . . ?
F2 C1 F1 93.8(15) . . ?
F1A C1 F1 27.0(14) . . ?
F3A C1 F1 135.1(12) . . ?
F3 C1 F1 105.0(10) . . ?
F2 C1 F2A 4.4(14) . . ?
F1A C1 F2A 115.6(12) . . ?
F3A C1 F2A 90.9(12) . . ?
F3 C1 F2A 117.4(9) . . ?
F1 C1 F2A 96.8(11) . . ?
F2 C1 C2 117.3(10) . . ?
F1A C1 C2 114.9(9) . . ?
F3A C1 C2 107.3(9) . . ?
F3 C1 C2 112.9(7) . . ?
F1 C1 C2 109.9(7) . . ?
F2A C1 C2 113.1(8) . . ?
C1 F2 F3A 50.5(11) . . ?
F3A F3 C1 72.1(18) . . ?
F3A F3 F1A 118(2) . . ?
C1 F3 F1A 48.9(7) . . ?
C1 F1A F3 52.1(10) . . ?
F3 F3A C1 72.2(19) . . ?
F3 F3A F2 101(2) . . ?
C1 F3A F2 38.7(8) . . ?
O1 C2 C3 128.3(4) . . ?
O1 C2 C1 113.2(5) . . ?
C3 C2 C1 118.5(5) . . ?
O1 C2 Cu1 34.06(18) . . ?
C3 C2 Cu1 94.4(3) . . ?
C1 C2 Cu1 147.0(4) . . ?
C4 C3 C2 121.2(5) . . ?
O2 C4 C3 129.2(4) . . ?
O2 C4 C5 112.5(4) . . ?
C3 C4 C5 118.4(5) . . ?
O2 C4 Cu1 34.71(18) . . ?
C3 C4 Cu1 94.8(3) . . ?
C5 C4 Cu1 146.5(4) . . ?
F5A C5 F6 131.6(10) . . ?
F5A C5 F4 58.5(11) . . ?
F6 C5 F4 114.4(10) . . ?
F5A C5 F4A 114.4(12) . . ?
F6 C5 F4A 26.1(10) . . ?
F4 C5 F4A 126.7(10) . . ?
F5A C5 F6A 104.7(13) . . ?
F6 C5 F6A 76.8(9) . . ?
F4 C5 F6A 47.3(7) . . ?
F4A C5 F6A 100.3(11) . . ?
F5A C5 F5 43.1(12) . . ?
F6 C5 F5 104.9(9) . . ?
F4 C5 F5 99.5(10) . . ?
F4A C5 F5 79.9(9) . . ?
F6A C5 F5 138.6(8) . . ?
F5A C5 C4 112.4(9) . . ?
F6 C5 C4 112.7(8) . . ?
F4 C5 C4 115.1(7) . . ?
F4A C5 C4 115.3(9) . . ?
F6A C5 C4 108.2(6) . . ?
F5 C5 C4 108.8(6) . . ?
F6A F4 C5 70.6(10) . . ?
F6A F4 F5A 124.9(17) . . ?
C5 F4 F5A 56.0(9) . . ?
F5A F5 C5 53.8(10) . . ?
C5 F6 F6A 55.4(7) . . ?
F5 F5A C5 83.1(18) . . ?
F5 F5A F4 143(2) . . ?
C5 F5A F4 65.5(10) . . ?
F4 F6A C5 62.1(9) . . ?
F4 F6A F6 101.9(11) . . ?
C5 F6A F6 47.8(6) . . ?
C4 O2 Cu1 124.2(3) . . ?
O4 Cu2 O4 180.00(19) 2_777 . ?
O4 Cu2 O3 92.33(12) 2_777 2_777 ?
O4 Cu2 O3 87.67(12) . 2_777 ?
O4 Cu2 O3 87.67(12) 2_777 . ?
O4 Cu2 O3 92.33(12) . . ?
O3 Cu2 O3 179.999(1) 2_777 . ?
O4 Cu2 N3 94.81(12) 2_777 . ?
O4 Cu2 N3 85.19(12) . . ?
O3 Cu2 N3 92.45(12) 2_777 . ?
O3 Cu2 N3 87.55(12) . . ?
O4 Cu2 N3 85.19(12) 2_777 2_777 ?
O4 Cu2 N3 94.81(12) . 2_777 ?
O3 Cu2 N3 87.55(12) 2_777 2_777 ?
O3 Cu2 N3 92.45(12) . 2_777 ?
N3 Cu2 N3 180.00(10) . 2_777 ?
C7 O3 Cu2 124.0(3) . . ?
F7A C6 F8 123.4(10) . . ?
F7A C6 F7 78.8(10) . . ?
F8 C6 F7 109.8(10) . . ?
F7A C6 F8A 108.5(11) . . ?
F8 C6 F8A 85.6(10) . . ?
F7 C6 F8A 31.1(10) . . ?
F7A C6 F9A 100.9(11) . . ?
F8 C6 F9A 27.2(10) . . ?
F7 C6 F9A 124.4(11) . . ?
F8A C6 F9A 108.5(12) . . ?
F7A C6 F9 24.6(13) . . ?
F8 C6 F9 109.0(10) . . ?
F7 C6 F9 102.7(11) . . ?
F8A C6 F9 130.6(11) . . ?
F9A C6 F9 82.7(11) . . ?
F7A C6 C7 114.8(7) . . ?
F8 C6 C7 111.1(7) . . ?
F7 C6 C7 114.7(8) . . ?
F8A C6 C7 108.5(8) . . ?
F9A C6 C7 115.1(8) . . ?
F9 C6 C7 109.1(8) . . ?
F8A F7 C6 71(2) . . ?
F8A F7 F7A 117(3) . . ?
C6 F7 F7A 48.0(8) . . ?
F7A F9 C6 62(2) . . ?
F9 F7A C6 93(2) . . ?
F9 F7A F7 144(2) . . ?
C6 F7A F7 53.1(8) . . ?
F7 F8A C6 78(2) . . ?
O3 C7 C8 127.4(5) . . ?
O3 C7 C6 113.8(4) . . ?
C8 C7 C6 118.7(5) . . ?
O3 C7 Cu2 34.8(2) . . ?
C8 C7 Cu2 92.9(3) . . ?
C6 C7 Cu2 148.3(4) . . ?
C9 C8 C7 122.1(4) . . ?
C9 C8 Cu2 60.7(3) . . ?
C7 C8 Cu2 61.8(3) . . ?
O4 C9 C8 128.7(4) . . ?
O4 C9 C10 113.4(5) . . ?
C8 C9 C10 117.9(5) . . ?
O4 C9 Cu2 34.35(19) . . ?
C8 C9 Cu2 94.4(3) . . ?
C10 C9 Cu2 147.6(4) . . ?
F10 C10 F12 118.0(12) . . ?
F10 C10 F12A 120.2(12) . . ?
F12 C10 F12A 71.3(9) . . ?
F10 C10 F11 82.6(12) . . ?
F12 C10 F11 107.1(9) . . ?
F12A C10 F11 43.0(9) . . ?
F10 C10 F10A 93.3(13) . . ?
F12 C10 F10A 38.5(9) . . ?
F12A C10 F10A 109.3(13) . . ?
F11 C10 F10A 136.4(9) . . ?
F10 C10 F11A 6.0(14) . . ?
F12 C10 F11A 116.0(10) . . ?
F12A C10 F11A 125.6(11) . . ?
F11 C10 F11A 88.5(9) . . ?
F10A C10 F11A 88.8(12) . . ?
F10 C10 C9 113.1(9) . . ?
F12 C10 C9 118.5(7) . . ?
F12A C10 C9 109.5(8) . . ?
F11 C10 C9 111.3(7) . . ?
F10A C10 C9 110.1(8) . . ?
F11A C10 C9 111.2(8) . . ?
C10 F10 F11 56.8(8) . . ?
F12A F11 C10 63.5(12) . . ?
F12A F11 F10 100.1(17) . . ?
C10 F11 F10 40.6(8) . . ?
F10A F12 C10 73.4(14) . . ?
F10A F12 F12A 127.1(18) . . ?
C10 F12 F12A 54.4(6) . . ?
F12 F10A C10 68.1(12) . . ?
F11 F12A C10 73.4(12) . . ?
F11 F12A F12 118.0(17) . . ?
C10 F12A F12 54.3(8) . . ?
C9 O4 Cu2 124.3(3) . . ?
N1 O01 Cu1 125.3(2) . . ?
O01 N1 C07 125.1(3) . . ?
O01 N1 C01 122.1(3) . . ?
C07 N1 C01 111.8(3) . . ?
N1 C01 C02 111.1(4) . . ?
N1 C01 C03 106.0(4) . . ?
C02 C01 C03 109.9(4) . . ?
N1 C01 C04 100.8(3) . . ?
C02 C01 C04 115.7(4) . . ?
C03 C01 C04 112.6(4) . . ?
N2 C04 C06 109.2(4) . . ?
N2 C04 C05 106.0(4) . . ?
C06 C04 C05 110.9(4) . . ?
N2 C04 C01 99.9(3) . . ?
C06 C04 C01 115.9(4) . . ?
C05 C04 C01 113.8(4) . . ?
O02 N2 C07 124.9(3) . . ?
O02 N2 C04 122.4(3) . . ?
C07 N2 C04 112.0(3) . . ?
N1 C07 N2 108.4(3) . . ?
N1 C07 C08 126.1(4) . . ?
N2 C07 C08 125.4(3) . . ?
C09 C08 C010 104.1(4) . . ?
C09 C08 C07 128.3(4) . . ?
C010 C08 C07 127.6(4) . . ?
N3 C09 C08 111.5(4) . . ?
C010 N4 N3 112.3(3) . . ?
C010 N4 C041 127.6(4) . . ?
N3 N4 C041 120.0(3) . . ?
C09 N3 N4 104.7(3) . . ?
C09 N3 Cu2 121.7(3) . . ?
N4 N3 Cu2 133.6(2) . . ?
C04C C041 N4 115.1(7) . . ?
C04C C041 C042 21.6(8) . . ?
N4 C041 C042 117.5(6) . . ?
C041 C042 C043 106.9(10) . . ?
C044 C043 C042 111.5(12) . . ?
C041 C04C C04B 123.3(13) . . ?
C04A C04B C04C 109.4(13) . . ?
N4 C010 C08 107.4(4) . . ?
C1S C2S C3S 100(4) . . ?
C4S C3S C2S 162(8) . . ?
C3S C4S C4S 116(6) . 2_676 ?

loop_
_geom_bond_atom_site_label_1
_geom_bond_atom_site_label_2
_geom_bond_distance
_geom_bond_site_symmetry_2
_geom_bond_publ_flag
Cu1 O1 1.961(3) 2_666 ?
Cu1 O1 1.961(3) . ?
Cu1 O2 1.972(3) . ?
Cu1 O2 1.972(3) 2_666 ?
Cu1 O01 2.352(3) 2_666 ?
Cu1 O01 2.352(3) . ?
O1 C2 1.249(5) . ?
C1 F2 1.045(17) . ?
C1 F1A 1.232(15) . ?
C1 F3A 1.289(18) . ?
C1 F3 1.289(12) . ?
C1 F1 1.286(14) . ?
C1 F2A 1.476(14) . ?
C1 C2 1.531(7) . ?
F2 F3A 1.67(3) . ?
F3 F3A 0.79(2) . ?
F3 F1A 1.60(2) . ?
C2 C3 1.385(6) . ?
C3 C4 1.367(6) . ?
C4 O2 1.248(5) . ?
C4 C5 1.545(7) . ?
C5 F5A 1.165(14) . ?
C5 F6 1.226(12) . ?
C5 F4 1.278(12) . ?
C5 F4A 1.261(14) . ?
C5 F6A 1.363(11) . ?
C5 F5 1.434(12) . ?
F4 F6A 1.062(15) . ?
F4 F5A 1.20(2) . ?
F5 F5A 0.99(2) . ?
F6 F6A 1.611(16) . ?
Cu2 O4 1.935(3) 2_777 ?
Cu2 O4 1.935(3) . ?
Cu2 O3 1.967(3) 2_777 ?
Cu2 O3 1.967(3) . ?
Cu2 N3 2.543(3) . ?
Cu2 N3 2.543(3) 2_777 ?
O3 C7 1.251(5) . ?
C6 F7A 1.223(11) . ?
C6 F8 1.295(12) . ?
C6 F7 1.316(17) . ?
C6 F8A 1.275(14) . ?
C6 F9A 1.314(14) . ?
C6 F9 1.377(15) . ?
C6 C7 1.527(7) . ?
F7 F8A 0.70(2) . ?
F7 F7A 1.61(2) . ?
F9 F7A 0.57(3) . ?
C7 C8 1.388(6) . ?
C8 C9 1.372(6) . ?
C9 O4 1.249(5) . ?
C9 C10 1.545(7) . ?
C10 F10 1.039(15) . ?
C10 F12 1.246(11) . ?
C10 F12A 1.248(13) . ?
C10 F11 1.337(13) . ?
C10 F10A 1.287(13) . ?
C10 F11A 1.467(13) . ?
F10 F11 1.583(18) . ?
F11 F12A 0.952(19) . ?
F12 F10A 0.835(19) . ?
F12 F12A 1.454(18) . ?
O01 N1 1.302(4) . ?
N1 C07 1.340(5) . ?
N1 C01 1.491(5) . ?
C01 C02 1.521(6) . ?
C01 C03 1.536(6) . ?
C01 C04 1.557(6) . ?
C04 N2 1.498(5) . ?
C04 C06 1.511(6) . ?
C04 C05 1.515(6) . ?
N2 O02 1.269(4) . ?
N2 C07 1.357(5) . ?
C07 C08 1.447(5) . ?
C08 C09 1.398(5) . ?
C08 C010 1.390(5) . ?
C09 N3 1.333(5) . ?
N4 C010 1.327(5) . ?
N4 N3 1.356(4) . ?
N4 C041 1.465(5) . ?
C041 C04C 1.340(13) . ?
C041 C042 1.527(9) . ?
C042 C043 1.533(10) . ?
C043 C044 1.496(10) . ?
C04C C04B 1.557(17) . ?
C04B C04A 1.491(9) . ?
C1S C2S 1.42(4) . ?
C2S C3S 1.19(6) . ?
C3S C4S 1.36(11) . ?
C4S C4S 1.17(14) 2_676 ?
